data_7050602
loop_
_publ_author_name
'Kay Lee, Hung'
'Suet Lam, Tung'
'Lam, Chi-Keung'
'Li, Hung-Wing'
'Man Fung, Sze'

_publ_section_title
;
 Synthesis and structural characterisation of divalent transition metal
 complexes containing an unsymmetrical benzamidinate ligandElectronic
 supplementary information (ESI) available: inclination angles in
 complexes 1?6. See http://www.rsc.org/suppdata/nj/b3/b303527a//
;
_journal_issue 9
_journal_name_full 'New Journal of Chemistry'
_journal_page_first 1310
_journal_paper_doi 10.1039/b303527a
_journal_volume 27
_journal_year 2003
_chemical_formula_moiety '[Mn(C18H23N2Si)2]2.(Me2NCH2CH2NMe2).(C6H5CH3)'
_chemical_formula_sum 'C85 H115 Mn2 N10 Si4'
_chemical_formula_weight 1500.12
_chemical_name_systematic
;
?
;
_space_group_IT_number 15
_symmetry_cell_setting monoclinic
_symmetry_space_group_name_Hall '-C 2yc'
_symmetry_space_group_name_H-M 'C 1 2/c 1'
_atom_sites_solution_hydrogens geom
_atom_sites_solution_primary direct
_atom_sites_solution_secondary difmap
_audit_creation_method SHELXL-97
_cell_angle_alpha 90.00
_cell_angle_beta 106.162(4)
_cell_angle_gamma 90.00
_cell_formula_units_Z 4
_cell_length_a 32.691(5)
_cell_length_b 13.883(2)
_cell_length_c 20.286(3)
_cell_measurement_temperature 293(2)
_cell_measurement_theta_max
;
REM SADABS MIN 0.510782 MAX 1.00
;
_cell_volume 8843(2)
_computing_cell_refinement
;
SAINT-PLUS for Windows NT, Ver. 5.0, Bruker AXS Inc., Madison, Wisconsin,
USA, 1997.
;
_computing_data_collection 'SMART for Windows NT, Bruker AXS Inc., Madison, Wisconsin, USA, 1997.'
_computing_data_reduction
;
SAINT-PLUS for Windows NT, Ver. 5.0, Bruker AXS Inc., Madison, Wisconsin,
USA, 1997.
;
_computing_molecular_graphics
;
XP-Interactive Molecular Graphics, Ver. 5.1, Bruker AXS Inc.,
Madison, Wisconsin, USA, 1998.
;
_computing_publication_material 'SHELXTL-Bruker AXS Inc., Madison, Wisconsin, USA, 1998.'
_computing_structure_refinement 'SHELXL-97 (Sheldrick, 1997)'
_computing_structure_solution 'SHELXS-97 (Sheldrick, 1990)'
_diffrn_ambient_temperature 293(2)
_diffrn_measured_fraction_theta_full 0.992
_diffrn_measured_fraction_theta_max 0.992
_diffrn_measurement_device_type 'Bruker SMART CCD 1000 area detector'
_diffrn_measurement_method 'omega scan'
_diffrn_radiation_monochromator graphite
_diffrn_radiation_source 'fine-focus sealed tube'
_diffrn_radiation_type MoK\a
_diffrn_radiation_wavelength 0.71073
_diffrn_reflns_av_R_equivalents 0.0808
_diffrn_reflns_av_sigmaI/netI 0.1414
_diffrn_reflns_limit_h_max 38
_diffrn_reflns_limit_h_min -43
_diffrn_reflns_limit_k_max 18
_diffrn_reflns_limit_k_min -18
_diffrn_reflns_limit_l_max 23
_diffrn_reflns_limit_l_min -26
_diffrn_reflns_number 29380
_diffrn_reflns_theta_full 28.13
_diffrn_reflns_theta_max 28.13
_diffrn_reflns_theta_min 1.30
_exptl_absorpt_coefficient_mu 0.386
_exptl_absorpt_correction_T_max 1.000000
_exptl_absorpt_correction_T_min 0.510782
_exptl_absorpt_correction_type SADABS
_exptl_crystal_colour colorless
_exptl_crystal_density_diffrn 1.126
_exptl_crystal_density_method 'not measured'
_exptl_crystal_description block
_exptl_crystal_F_000 3204
_exptl_crystal_size_max 0.575
_exptl_crystal_size_mid 0.555
_exptl_crystal_size_min 0.455
_refine_diff_density_max 0.590
_refine_diff_density_min -0.284
_refine_diff_density_rms 0.052
_refine_ls_extinction_method none
_refine_ls_goodness_of_fit_ref 0.821
_refine_ls_hydrogen_treatment mixed
_refine_ls_matrix_type full
_refine_ls_number_parameters 460
_refine_ls_number_reflns 10738
_refine_ls_number_restraints 12
_refine_ls_restrained_S_all 0.823
_refine_ls_R_factor_all 0.1635
_refine_ls_R_factor_gt 0.0530
_refine_ls_shift/su_max 0.001
_refine_ls_shift/su_mean 0.000
_refine_ls_structure_factor_coef Fsqd
_refine_ls_weighting_details 'calc w=1/[\s^2^(Fo^2^)+(0.0643P)^2^+0.0000P] where P=(Fo^2^+2Fc^2^)/3'
_refine_ls_weighting_scheme calc
_refine_ls_wR_factor_gt 0.1206
_refine_ls_wR_factor_ref 0.1511
_reflns_number_gt 4078
_reflns_number_total 10738
_reflns_threshold_expression >2sigma(I)
_cod_data_source_file b303527a.txt
_cod_data_source_block Compound_2
_cod_depositor_comments
;
The following automatic conversions were performed:
'_symmetry_cell_setting' value 'Monoclinic' changed to 'monoclinic'
according to '/home/saulius/struct/CIF-dictionaries/cif_core.dic'
dictionary named 'cif_core.dic' version 2.4.1 from 2010-06-29.

Automatic conversion script
Id: cif_fix_enum 1527 2010-12-29 10:47:43Z saulius 
;
_cod_original_sg_symbol_H-M C2/c
_cod_database_code 7050602

loop_
_symmetry_equiv_pos_as_xyz
'x, y, z'
'-x, y, -z+1/2'
'x+1/2, y+1/2, z'
'-x+1/2, y+1/2, -z+1/2'
'-x, -y, -z'
'x, -y, z-1/2'
'-x+1/2, -y+1/2, -z'
'x+1/2, -y+1/2, z-1/2'

loop_
_atom_site_label
_atom_site_type_symbol
_atom_site_fract_x
_atom_site_fract_y
_atom_site_fract_z
_atom_site_U_iso_or_equiv
_atom_site_adp_type
_atom_site_occupancy
_atom_site_symmetry_multiplicity
_atom_site_calc_flag
_atom_site_refinement_flags
_atom_site_disorder_assembly
_atom_site_disorder_group
Mn1 Mn 0.356802(16) 0.34595(3) 0.10965(2) 0.04187(15) Uani 1 1 d . . .
Si1 Si 0.39800(4) 0.21740(8) -0.01835(5) 0.0567(3) Uani 1 1 d . . .
Si2 Si 0.33391(4) 0.45227(9) 0.26025(6) 0.0755(4) Uani 1 1 d . . .
N1 N 0.37417(9) 0.20781(19) 0.16139(13) 0.0486(7) Uani 1 1 d . . .
N2 N 0.38246(9) 0.23129(19) 0.05582(13) 0.0475(7) Uani 1 1 d . . .
N3 N 0.38750(8) 0.48532(18) 0.11078(12) 0.0418(7) Uani 1 1 d . . .
N4 N 0.35061(9) 0.45270(19) 0.18721(13) 0.0483(7) Uani 1 1 d . . .
N5 N 0.28955(8) 0.35424(19) 0.03453(13) 0.0480(7) Uani 1 1 d . . .
C1 C 0.38782(10) 0.1733(2) 0.11016(17) 0.0455(8) Uani 1 1 d . . .
C2 C 0.40771(13) 0.0758(2) 0.11295(18) 0.0545(9) Uani 1 1 d . . .
C3 C 0.38599(16) 0.0017(3) 0.0734(2) 0.0868(14) Uani 1 1 d . . .
H3A H 0.3583 0.0126 0.0463 0.104 Uiso 1 1 calc R . .
C4 C 0.4035(2) -0.0868(4) 0.0725(3) 0.117(2) Uani 1 1 d . . .
H4A H 0.3881 -0.1358 0.0453 0.141 Uiso 1 1 calc R . .
C5 C 0.4440(3) -0.1029(4) 0.1118(3) 0.130(3) Uani 1 1 d . . .
H5A H 0.4561 -0.1635 0.1115 0.156 Uiso 1 1 calc R . .
C6 C 0.4670(2) -0.0323(4) 0.1515(3) 0.124(2) Uani 1 1 d . . .
H6A H 0.4948 -0.0439 0.1778 0.149 Uiso 1 1 calc R . .
C7 C 0.44838(16) 0.0584(3) 0.1522(2) 0.0970(16) Uani 1 1 d . . .
H7A H 0.4638 0.1071 0.1795 0.116 Uiso 1 1 calc R . .
C8 C 0.38042(11) 0.1574(2) 0.22515(16) 0.0498(8) Uani 1 1 d . . .
C9 C 0.35113(13) 0.0897(3) 0.23256(19) 0.0638(11) Uani 1 1 d . . .
C10 C 0.35649(16) 0.0473(3) 0.2970(2) 0.0923(15) Uani 1 1 d . . .
H10A H 0.3368 0.0023 0.3030 0.111 Uiso 1 1 calc R . .
C11 C 0.3900(2) 0.0710(4) 0.3506(2) 0.1075(18) Uani 1 1 d . . .
H11A H 0.3937 0.0406 0.3927 0.129 Uiso 1 1 calc R . .
C12 C 0.41887(16) 0.1401(3) 0.3432(2) 0.0933(15) Uani 1 1 d . . .
H12A H 0.4413 0.1574 0.3808 0.112 Uiso 1 1 calc R . .
C13 C 0.41452(13) 0.1840(3) 0.2797(2) 0.0648(11) Uani 1 1 d . . .
C14 C 0.44487(14) 0.2609(3) 0.2720(2) 0.0919(15) Uani 1 1 d . . .
H14A H 0.4373 0.2830 0.2254 0.138 Uiso 1 1 calc R . .
H14B H 0.4733 0.2353 0.2839 0.138 Uiso 1 1 calc R . .
H14C H 0.4436 0.3138 0.3019 0.138 Uiso 1 1 calc R . .
C15 C 0.31297(13) 0.0642(3) 0.1757(2) 0.0877(14) Uani 1 1 d . . .
H15A H 0.3137 0.0985 0.1349 0.132 Uiso 1 1 calc R . .
H15B H 0.2877 0.0814 0.1882 0.132 Uiso 1 1 calc R . .
H15C H 0.3129 -0.0039 0.1672 0.132 Uiso 1 1 calc R . .
C16 C 0.44763(14) 0.1470(3) -0.0099(2) 0.0933(15) Uani 1 1 d . . .
H16A H 0.4705 0.1753 0.0250 0.140 Uiso 1 1 calc R . .
H16B H 0.4546 0.1476 -0.0529 0.140 Uiso 1 1 calc R . .
H16C H 0.4434 0.0818 0.0024 0.140 Uiso 1 1 calc R . .
C17 C 0.35400(14) 0.1603(3) -0.08688(19) 0.0841(13) Uani 1 1 d . . .
H17A H 0.3281 0.1958 -0.0919 0.126 Uiso 1 1 calc R . .
H17B H 0.3501 0.0951 -0.0743 0.126 Uiso 1 1 calc R . .
H17C H 0.3613 0.1609 -0.1296 0.126 Uiso 1 1 calc R . .
C18 C 0.40687(14) 0.3404(3) -0.04757(19) 0.0765(12) Uani 1 1 d . . .
H18A H 0.4293 0.3711 -0.0132 0.115 Uiso 1 1 calc R . .
H18B H 0.3812 0.3774 -0.0549 0.115 Uiso 1 1 calc R . .
H18C H 0.4147 0.3362 -0.0897 0.115 Uiso 1 1 calc R . .
C21 C 0.37588(10) 0.5137(2) 0.16614(15) 0.0431(8) Uani 1 1 d . . .
C22 C 0.39142(12) 0.6068(2) 0.20131(16) 0.0478(9) Uani 1 1 d . . .
C23 C 0.36524(16) 0.6853(3) 0.1933(2) 0.0852(14) Uani 1 1 d . . .
H23A H 0.3374 0.6804 0.1654 0.102 Uiso 1 1 calc R . .
C24 C 0.3791(2) 0.7712(3) 0.2253(3) 0.1062(18) Uani 1 1 d . . .
H24A H 0.3608 0.8239 0.2184 0.127 Uiso 1 1 calc R . .
C25 C 0.4195(2) 0.7795(4) 0.2671(3) 0.1006(19) Uani 1 1 d . . .
H25A H 0.4289 0.8377 0.2888 0.121 Uiso 1 1 calc R . .
C26 C 0.44534(17) 0.7031(4) 0.2766(2) 0.0991(17) Uani 1 1 d . . .
H26A H 0.4727 0.7079 0.3062 0.119 Uiso 1 1 calc R . .
C27 C 0.43183(14) 0.6157(3) 0.2427(2) 0.0776(12) Uani 1 1 d . . .
H27A H 0.4505 0.5639 0.2485 0.093 Uiso 1 1 calc R . .
C28 C 0.41456(11) 0.5420(2) 0.08194(15) 0.0409(8) Uani 1 1 d . . .
C29 C 0.39823(12) 0.6170(2) 0.03726(17) 0.0496(9) Uani 1 1 d . . .
C30 C 0.42577(14) 0.6666(3) 0.00690(18) 0.0657(11) Uani 1 1 d . . .
H30A H 0.4153 0.7171 -0.0232 0.079 Uiso 1 1 calc R . .
C31 C 0.46790(15) 0.6416(3) 0.0209(2) 0.0778(13) Uani 1 1 d . . .
H31A H 0.4859 0.6760 0.0013 0.093 Uiso 1 1 calc R . .
C32 C 0.48345(13) 0.5661(3) 0.0638(2) 0.0734(12) Uani 1 1 d . . .
H32A H 0.5119 0.5487 0.0724 0.088 Uiso 1 1 calc R . .
C33 C 0.45701(12) 0.5150(3) 0.09471(17) 0.0518(9) Uani 1 1 d . . .
C34 C 0.47473(12) 0.4291(3) 0.1396(2) 0.0789(13) Uani 1 1 d . . .
H34A H 0.4528 0.4018 0.1570 0.118 Uiso 1 1 calc R . .
H34B H 0.4981 0.4495 0.1773 0.118 Uiso 1 1 calc R . .
H34C H 0.4845 0.3817 0.1131 0.118 Uiso 1 1 calc R . .
C35 C 0.35233(12) 0.6451(3) 0.0181(2) 0.0730(12) Uani 1 1 d . . .
H35A H 0.3374 0.6054 0.0425 0.109 Uiso 1 1 calc R . .
H35B H 0.3402 0.6366 -0.0304 0.109 Uiso 1 1 calc R . .
H35C H 0.3499 0.7115 0.0298 0.109 Uiso 1 1 calc R . .
C36 C 0.30119(19) 0.5580(4) 0.2697(3) 0.147(3) Uani 1 1 d . . .
H36A H 0.3179 0.6157 0.2730 0.220 Uiso 1 1 calc R . .
H36B H 0.2921 0.5509 0.3106 0.220 Uiso 1 1 calc R . .
H36C H 0.2767 0.5622 0.2306 0.220 Uiso 1 1 calc R . .
C37 C 0.37870(18) 0.4429(4) 0.3393(2) 0.131(2) Uani 1 1 d . . .
H37A H 0.3964 0.4990 0.3436 0.196 Uiso 1 1 calc R . .
H37B H 0.3952 0.3865 0.3369 0.196 Uiso 1 1 calc R . .
H37C H 0.3677 0.4384 0.3784 0.196 Uiso 1 1 calc R . .
C38 C 0.3006(2) 0.3421(4) 0.2544(3) 0.141(2) Uani 1 1 d . . .
H38A H 0.2771 0.3452 0.2138 0.212 Uiso 1 1 calc R . .
H38B H 0.2901 0.3382 0.2941 0.212 Uiso 1 1 calc R . .
H38C H 0.3176 0.2863 0.2525 0.212 Uiso 1 1 calc R . .
C41 C 0.26260(12) 0.4225(3) 0.0582(2) 0.0843(14) Uani 1 1 d . . .
H41A H 0.2349 0.4243 0.0259 0.126 Uiso 1 1 calc R . .
H41B H 0.2752 0.4855 0.0620 0.126 Uiso 1 1 calc R . .
H41C H 0.2601 0.4026 0.1022 0.126 Uiso 1 1 calc R . .
C42 C 0.29576(13) 0.3899(3) -0.03083(19) 0.0760(12) Uani 1 1 d . . .
H42A H 0.2686 0.3949 -0.0646 0.114 Uiso 1 1 calc R . .
H42B H 0.3136 0.3457 -0.0467 0.114 Uiso 1 1 calc R . .
H42C H 0.3091 0.4520 -0.0236 0.114 Uiso 1 1 calc R . .
C43 C 0.27162(10) 0.2563(2) 0.02731(16) 0.0496(9) Uani 1 1 d . . .
H43A H 0.2683 0.2365 0.0714 0.060 Uiso 1 1 calc R . .
H43B H 0.2920 0.2131 0.0162 0.060 Uiso 1 1 calc R . .
C44 C 0.2430(4) 0.7219(10) -0.0686(3) 0.268(6) Uani 1 1 d DU . .
H44A H 0.2386 0.7032 -0.1141 0.322 Uiso 1 1 calc R . .
C45 C 0.2663(4) 0.8043(9) -0.0438(7) 0.248(6) Uani 1 1 d DU . .
C46 C 0.2733(4) 0.8313(7) 0.0251(8) 0.251(6) Uani 1 1 d DU . .
H46A H 0.2893 0.8860 0.0415 0.302 Uiso 1 1 calc R . .
C47 C 0.2858(7) 0.8502(15) -0.0914(11) 0.324(11) Uani 0.50 1 d PDU . .
H47A H 0.2769 0.8182 -0.1351 0.486 Uiso 0.50 1 calc PR . .
H47B H 0.3163 0.8463 -0.0740 0.486 Uiso 0.50 1 calc PR . .
H47C H 0.2774 0.9166 -0.0969 0.486 Uiso 0.50 1 calc PR . .

loop_
_atom_site_aniso_label
_atom_site_aniso_U_11
_atom_site_aniso_U_22
_atom_site_aniso_U_33
_atom_site_aniso_U_23
_atom_site_aniso_U_13
_atom_site_aniso_U_12
Mn1 0.0452(3) 0.0397(3) 0.0409(3) -0.0011(2) 0.0125(2) -0.0047(3)
Si1 0.0664(7) 0.0585(7) 0.0541(6) -0.0057(5) 0.0312(6) -0.0057(6)
Si2 0.1050(10) 0.0758(8) 0.0649(8) -0.0069(6) 0.0551(7) -0.0110(7)
N1 0.062(2) 0.0432(16) 0.0433(17) 0.0031(13) 0.0200(15) -0.0020(14)
N2 0.0603(19) 0.0399(16) 0.0483(17) 0.0004(13) 0.0251(15) -0.0007(14)
N3 0.0458(17) 0.0414(16) 0.0401(15) -0.0046(12) 0.0152(13) -0.0064(13)
N4 0.0564(19) 0.0500(17) 0.0445(16) -0.0051(13) 0.0240(14) -0.0124(15)
N5 0.0451(17) 0.0406(17) 0.0574(18) -0.0051(14) 0.0129(14) -0.0065(14)
C1 0.045(2) 0.038(2) 0.053(2) -0.0009(16) 0.0138(17) -0.0071(16)
C2 0.068(3) 0.040(2) 0.059(2) 0.0040(18) 0.023(2) 0.0028(19)
C3 0.096(4) 0.047(3) 0.127(4) -0.012(3) 0.046(3) -0.010(3)
C4 0.160(6) 0.050(3) 0.154(6) -0.017(3) 0.064(5) 0.000(4)
C5 0.219(8) 0.059(4) 0.123(6) 0.011(3) 0.065(5) 0.051(5)
C6 0.147(5) 0.114(5) 0.095(4) 0.000(4) 0.005(4) 0.073(4)
C7 0.108(4) 0.087(4) 0.081(3) -0.016(3) 0.001(3) 0.038(3)
C8 0.059(2) 0.046(2) 0.045(2) 0.0074(17) 0.0151(18) -0.0006(19)
C9 0.073(3) 0.061(3) 0.056(2) 0.0183(19) 0.015(2) -0.008(2)
C10 0.110(4) 0.093(4) 0.070(3) 0.034(3) 0.018(3) -0.029(3)
C11 0.141(5) 0.117(4) 0.057(3) 0.037(3) 0.016(3) -0.020(4)
C12 0.110(4) 0.098(4) 0.053(3) 0.005(3) -0.009(3) -0.004(3)
C13 0.071(3) 0.062(3) 0.057(3) 0.0046(19) 0.009(2) -0.007(2)
C14 0.086(3) 0.099(4) 0.081(3) -0.017(3) 0.009(3) -0.033(3)
C15 0.073(3) 0.097(4) 0.083(3) 0.022(3) 0.005(3) -0.036(3)
C16 0.094(4) 0.095(4) 0.110(4) 0.003(3) 0.060(3) 0.012(3)
C17 0.107(4) 0.083(3) 0.068(3) -0.028(2) 0.034(3) -0.012(3)
C18 0.093(3) 0.079(3) 0.070(3) 0.009(2) 0.044(2) -0.011(3)
C21 0.043(2) 0.046(2) 0.0381(19) -0.0013(15) 0.0088(16) 0.0012(17)
C22 0.059(2) 0.048(2) 0.041(2) -0.0053(16) 0.0215(19) -0.0066(19)
C23 0.099(4) 0.064(3) 0.086(3) -0.023(2) 0.014(3) 0.008(3)
C24 0.152(6) 0.058(3) 0.104(4) -0.027(3) 0.028(4) 0.008(3)
C25 0.168(6) 0.063(3) 0.089(4) -0.029(3) 0.065(4) -0.032(4)
C26 0.100(4) 0.113(4) 0.082(3) -0.039(3) 0.023(3) -0.044(4)
C27 0.073(3) 0.077(3) 0.077(3) -0.020(2) 0.013(3) -0.011(2)
C28 0.047(2) 0.0398(19) 0.0401(19) -0.0055(15) 0.0196(16) -0.0076(16)
C29 0.061(2) 0.0370(19) 0.055(2) 0.0002(16) 0.0234(19) 0.0000(18)
C30 0.087(3) 0.054(2) 0.064(3) 0.0081(19) 0.034(2) -0.003(2)
C31 0.082(3) 0.074(3) 0.094(3) 0.002(3) 0.052(3) -0.025(3)
C32 0.054(3) 0.081(3) 0.094(3) 0.002(3) 0.035(2) -0.003(2)
C33 0.051(2) 0.053(2) 0.053(2) 0.0023(17) 0.0162(18) -0.0039(19)
C34 0.055(3) 0.089(3) 0.090(3) 0.017(3) 0.017(2) 0.009(2)
C35 0.070(3) 0.062(3) 0.087(3) 0.016(2) 0.023(2) 0.011(2)
C36 0.189(6) 0.148(5) 0.153(5) 0.025(4) 0.128(5) 0.063(5)
C37 0.183(6) 0.164(6) 0.047(3) -0.006(3) 0.036(3) 0.001(5)
C38 0.198(7) 0.136(5) 0.131(5) -0.016(4) 0.113(5) -0.068(5)
C41 0.059(3) 0.074(3) 0.113(4) -0.033(3) 0.011(3) 0.005(2)
C42 0.068(3) 0.084(3) 0.066(3) 0.022(2) 0.003(2) -0.024(2)
C43 0.044(2) 0.046(2) 0.055(2) 0.0019(16) 0.0094(16) -0.0033(17)
C44 0.110(9) 0.164(10) 0.454(15) -0.049(10) -0.048(9) 0.082(6)
C45 0.106(8) 0.146(9) 0.446(18) -0.013(11) 0.000(12) 0.073(6)
C46 0.120(9) 0.149(10) 0.424(15) -0.020(9) -0.027(11) 0.056(6)
C47 0.24(3) 0.23(2) 0.49(3) 0.08(2) 0.08(2) 0.137(14)

loop_
_atom_type_symbol
_atom_type_description
_atom_type_scat_dispersion_real
_atom_type_scat_dispersion_imag
_atom_type_scat_source
C C 0.0033 0.0016 'International Tables Vol C Tables 4.2.6.8 and 6.1.1.4'
H H 0.0000 0.0000 'International Tables Vol C Tables 4.2.6.8 and 6.1.1.4'
N N 0.0061 0.0033 'International Tables Vol C Tables 4.2.6.8 and 6.1.1.4'
Si Si 0.0817 0.0704 'International Tables Vol C Tables 4.2.6.8 and 6.1.1.4'
Mn Mn 0.3368 0.7283 'International Tables Vol C Tables 4.2.6.8 and 6.1.1.4'

loop_
_geom_angle_atom_site_label_1
_geom_angle_atom_site_label_2
_geom_angle_atom_site_label_3
_geom_angle
_geom_angle_site_symmetry_1
_geom_angle_site_symmetry_3
_geom_angle_publ_flag
N3 Mn1 N1 135.89(10) . . ?
N3 Mn1 N4 61.97(9) . . ?
N1 Mn1 N4 108.04(10) . . ?
N3 Mn1 N2 113.94(10) . . ?
N1 Mn1 N2 61.58(9) . . ?
N4 Mn1 N2 162.06(10) . . ?
N3 Mn1 N5 108.36(10) . . ?
N1 Mn1 N5 115.75(10) . . ?
N4 Mn1 N5 100.24(10) . . ?
N2 Mn1 N5 97.59(10) . . ?
N3 Mn1 C21 31.12(9) . . ?
N1 Mn1 C21 125.28(10) . . ?
N4 Mn1 C21 30.94(9) . . ?
N2 Mn1 C21 141.52(10) . . ?
N5 Mn1 C21 108.39(10) . . ?
N3 Mn1 C1 129.85(10) . . ?
N1 Mn1 C1 30.70(9) . . ?
N4 Mn1 C1 136.67(10) . . ?
N2 Mn1 C1 30.92(9) . . ?
N5 Mn1 C1 110.36(10) . . ?
C21 Mn1 C1 141.25(10) . . ?
N2 Si1 C18 106.58(15) . . ?
N2 Si1 C16 116.04(17) . . ?
C18 Si1 C16 107.6(2) . . ?
N2 Si1 C17 110.01(16) . . ?
C18 Si1 C17 107.9(2) . . ?
C16 Si1 C17 108.4(2) . . ?
N4 Si2 C37 112.5(2) . . ?
N4 Si2 C36 114.68(19) . . ?
C37 Si2 C36 107.8(3) . . ?
N4 Si2 C38 105.60(17) . . ?
C37 Si2 C38 107.7(3) . . ?
C36 Si2 C38 108.2(3) . . ?
C1 N1 C8 122.4(3) . . ?
C1 N1 Mn1 92.27(19) . . ?
C8 N1 Mn1 144.5(2) . . ?
C1 N2 Si1 130.4(2) . . ?
C1 N2 Mn1 90.39(19) . . ?
Si1 N2 Mn1 138.64(15) . . ?
C21 N3 C28 122.3(3) . . ?
C21 N3 Mn1 91.85(19) . . ?
C28 N3 Mn1 145.4(2) . . ?
C21 N4 Si2 130.8(2) . . ?
C21 N4 Mn1 90.55(18) . . ?
Si2 N4 Mn1 136.57(15) . . ?
C41 N5 C43 111.8(3) . . ?
C41 N5 C42 108.8(3) . . ?
C43 N5 C42 111.7(3) . . ?
C41 N5 Mn1 111.5(2) . . ?
C43 N5 Mn1 107.47(18) . . ?
C42 N5 Mn1 105.4(2) . . ?
N1 C1 N2 115.6(3) . . ?
N1 C1 C2 122.2(3) . . ?
N2 C1 C2 122.1(3) . . ?
N1 C1 Mn1 57.03(16) . . ?
N2 C1 Mn1 58.70(16) . . ?
C2 C1 Mn1 177.1(3) . . ?
C7 C2 C3 117.9(4) . . ?
C7 C2 C1 121.6(4) . . ?
C3 C2 C1 120.4(4) . . ?
C4 C3 C2 122.2(5) . . ?
C3 C4 C5 119.1(6) . . ?
C6 C5 C4 121.2(6) . . ?
C5 C6 C7 119.0(5) . . ?
C2 C7 C6 120.5(5) . . ?
C9 C8 C13 121.6(3) . . ?
C9 C8 N1 120.1(3) . . ?
C13 C8 N1 118.2(3) . . ?
C8 C9 C10 118.6(4) . . ?
C8 C9 C15 122.4(3) . . ?
C10 C9 C15 119.0(4) . . ?
C11 C10 C9 120.8(4) . . ?
C10 C11 C12 120.4(4) . . ?
C11 C12 C13 120.3(4) . . ?
C8 C13 C12 118.3(4) . . ?
C8 C13 C14 121.2(3) . . ?
C12 C13 C14 120.5(4) . . ?
N4 C21 N3 115.3(3) . . ?
N4 C21 C22 123.7(3) . . ?
N3 C21 C22 121.0(3) . . ?
N4 C21 Mn1 58.51(16) . . ?
N3 C21 Mn1 57.03(16) . . ?
C22 C21 Mn1 174.2(2) . . ?
C27 C22 C23 118.0(4) . . ?
C27 C22 C21 121.0(3) . . ?
C23 C22 C21 120.9(3) . . ?
C22 C23 C24 121.5(5) . . ?
C25 C24 C23 120.2(5) . . ?
C26 C25 C24 119.2(5) . . ?
C25 C26 C27 121.0(5) . . ?
C22 C27 C26 120.0(4) . . ?
C29 C28 C33 120.5(3) . . ?
C29 C28 N3 120.9(3) . . ?
C33 C28 N3 118.4(3) . . ?
C28 C29 C30 118.5(3) . . ?
C28 C29 C35 122.9(3) . . ?
C30 C29 C35 118.5(3) . . ?
C31 C30 C29 120.9(4) . . ?
C32 C31 C30 120.0(4) . . ?
C31 C32 C33 120.6(4) . . ?
C28 C33 C32 119.4(3) . . ?
C28 C33 C34 121.3(3) . . ?
C32 C33 C34 119.3(3) . . ?
N5 C43 C43 115.9(3) . 7 ?
C46 C44 C45 119.0(4) 7_565 . ?
C44 C45 C46 120.1(4) . . ?
C44 C45 C47 114.9(17) . . ?
C46 C45 C47 124.6(17) . . ?
C44 C46 C45 120.9(4) 7_565 . ?

loop_
_geom_bond_atom_site_label_1
_geom_bond_atom_site_label_2
_geom_bond_distance
_geom_bond_site_symmetry_2
_geom_bond_publ_flag
Mn1 N3 2.177(3) . ?
Mn1 N1 2.184(3) . ?
Mn1 N4 2.211(2) . ?
Mn1 N2 2.223(3) . ?
Mn1 N5 2.303(3) . ?
Mn1 C21 2.593(3) . ?
Mn1 C1 2.601(3) . ?
Si1 N2 1.728(3) . ?
Si1 C18 1.856(4) . ?
Si1 C16 1.861(4) . ?
Si1 C17 1.875(4) . ?
Si2 N4 1.716(3) . ?
Si2 C37 1.851(5) . ?
Si2 C36 1.858(5) . ?
Si2 C38 1.861(5) . ?
N1 C1 1.329(4) . ?
N1 C8 1.434(4) . ?
N2 C1 1.336(4) . ?
N3 C21 1.341(4) . ?
N3 C28 1.426(4) . ?
N4 C21 1.333(4) . ?
N5 C41 1.463(4) . ?
N5 C43 1.471(4) . ?
N5 C42 1.481(4) . ?
C1 C2 1.496(4) . ?
C2 C7 1.368(5) . ?
C2 C3 1.374(5) . ?
C3 C4 1.359(6) . ?
C4 C5 1.361(8) . ?
C5 C6 1.355(8) . ?
C6 C7 1.400(6) . ?
C8 C9 1.380(5) . ?
C8 C13 1.384(5) . ?
C9 C10 1.399(5) . ?
C9 C15 1.487(5) . ?
C10 C11 1.352(6) . ?
C11 C12 1.382(6) . ?
C12 C13 1.397(5) . ?
C13 C14 1.495(5) . ?
C21 C22 1.496(4) . ?
C22 C27 1.359(5) . ?
C22 C23 1.367(5) . ?
C23 C24 1.373(6) . ?
C24 C25 1.361(7) . ?
C25 C26 1.337(7) . ?
C26 C27 1.404(6) . ?
C28 C29 1.385(4) . ?
C28 C33 1.391(4) . ?
C29 C30 1.404(5) . ?
C29 C35 1.494(5) . ?
C30 C31 1.371(5) . ?
C31 C32 1.366(5) . ?
C32 C33 1.395(5) . ?
C33 C34 1.515(5) . ?
C43 C43 1.544(6) 7 ?
C44 C46 1.368(9) 7_565 ?
C44 C45 1.388(5) . ?
C45 C46 1.404(5) . ?
C45 C47 1.446(9) . ?
C46 C44 1.368(9) 7_565 ?
